data_1503770
loop_
_publ_author_name
'Landelle, Gr\'egory'
'Champagne, Pier Alexandre'
'Barbeau, Xavier'
'Paquin, Jean-Fran\,cois'

_publ_section_title
;
 Stereocontrolled approach to bromofluoroalkenes and their use for the
 synthesis of tri- and tetrasubstituted fluoroalkenes.
;
_journal_issue 3
_journal_name_full 'Organic letters'
_journal_page_first 681
_journal_page_last 684
_journal_paper_doi 10.1021/ol8027412
_journal_volume 11
_journal_year 2009
_chemical_formula_moiety 'C12 H14 Br F'
_chemical_formula_sum 'C12 H14 Br F'
_chemical_formula_weight 257.14
_chemical_name_systematic
; 
 ? 
;
_space_group_IT_number 14
_symmetry_cell_setting monoclinic
_symmetry_space_group_name_Hall '-P 2ybc'
_symmetry_space_group_name_H-M 'P 1 21/c 1'
_atom_sites_solution_hydrogens geom
_atom_sites_solution_primary direct
_atom_sites_solution_secondary difmap
_audit_creation_method SHELXL-97
_cell_angle_alpha 90.00
_cell_angle_beta 101.653(4)
_cell_angle_gamma 90.00
_cell_formula_units_Z 4
_cell_length_a 8.357(3)
_cell_length_b 19.249(8)
_cell_length_c 7.358(3)
_cell_measurement_reflns_used 2186
_cell_measurement_temperature 200(2)
_cell_measurement_theta_max 24.63
_cell_measurement_theta_min 2.49
_cell_volume 1159.2(8)
_computing_cell_refinement 'APEX 2 (Bruker, 2005b)'
_computing_data_collection 'APEX 2 (Bruker, 2005b)'
_computing_data_reduction 'SAINT (Bruker, 2003)'
_computing_molecular_graphics 'SHELXTL (Bruker, 2001)'
_computing_publication_material 'SHELXTL (Bruker, 2001)'
_computing_structure_refinement 'SHELXL-97 (Sheldrick, 1997)'
_computing_structure_solution 'SHELXS-97 (Sheldrick, 1990)'
_diffrn_ambient_temperature 200(2)
_diffrn_measured_fraction_theta_full 0.996
_diffrn_measured_fraction_theta_max 0.996
_diffrn_measurement_device_type 'Bruker Smart APEX II CCD'
_diffrn_measurement_method \w
_diffrn_radiation_monochromator graphite
_diffrn_radiation_source 'fine-focus sealed tube'
_diffrn_radiation_type MoK\a
_diffrn_radiation_wavelength 0.71073
_diffrn_reflns_av_R_equivalents 0.0757
_diffrn_reflns_av_sigmaI/netI 0.0585
_diffrn_reflns_limit_h_max 9
_diffrn_reflns_limit_h_min -9
_diffrn_reflns_limit_k_max 22
_diffrn_reflns_limit_k_min -22
_diffrn_reflns_limit_l_max 8
_diffrn_reflns_limit_l_min -8
_diffrn_reflns_number 10971
_diffrn_reflns_theta_full 25.00
_diffrn_reflns_theta_max 25.00
_diffrn_reflns_theta_min 2.12
_exptl_absorpt_coefficient_mu 3.519
_exptl_absorpt_correction_T_max 0.6977
_exptl_absorpt_correction_T_min 0.4637
_exptl_absorpt_correction_type multi-scan
_exptl_absorpt_process_details 'SADABS (Sheldrick, 2004)'
_exptl_crystal_colour colourless
_exptl_crystal_density_diffrn 1.473
_exptl_crystal_density_method 'not measured'
_exptl_crystal_description Rod
_exptl_crystal_F_000 520
_exptl_crystal_size_max 0.25
_exptl_crystal_size_mid 0.10
_exptl_crystal_size_min 0.10
_refine_diff_density_max 0.976
_refine_diff_density_min -0.687
_refine_diff_density_rms 0.106
_refine_ls_extinction_method none
_refine_ls_goodness_of_fit_ref 1.149
_refine_ls_hydrogen_treatment constr
_refine_ls_matrix_type full
_refine_ls_number_parameters 215
_refine_ls_number_reflns 2033
_refine_ls_number_restraints 130
_refine_ls_restrained_S_all 1.124
_refine_ls_R_factor_all 0.1004
_refine_ls_R_factor_gt 0.0626
_refine_ls_shift/su_max 0.005
_refine_ls_shift/su_mean 0.001
_refine_ls_structure_factor_coef Fsqd
_refine_ls_weighting_details 'calc w=1/[\s^2^(Fo^2^)+(0.0876P)^2^+0.0000P] where P=(Fo^2^+2Fc^2^)/3'
_refine_ls_weighting_scheme calc
_refine_ls_wR_factor_gt 0.1473
_refine_ls_wR_factor_ref 0.1659
_reflns_number_gt 1318
_reflns_number_total 2033
_reflns_threshold_expression >2sigma(I)
_cod_data_source_file ol8027412_si_002.cif
_cod_data_source_block jfp0031
_cod_depositor_comments
;
The following automatic conversions were performed:

'_symmetry_cell_setting' value 'Monoclinic' changed to 'monoclinic'
according to /home/saulius/struct/CIF-dictionaries/cif_core.dic
dictionary named 'cif_core.dic' version 2.4.2 from 2011-04-26.

Automatic conversion script
Id: cif_fix_values 1715 2011-07-08 13:25:40Z adriana 
;
_cod_original_sg_symbol_H-M P2(1)/c
_cod_database_code 1503770

loop_
_symmetry_equiv_pos_as_xyz
'x, y, z'
'-x, y+1/2, -z+1/2'
'-x, -y, -z'
'x, -y-1/2, z-1/2'

loop_
_atom_site_label
_atom_site_type_symbol
_atom_site_fract_x
_atom_site_fract_y
_atom_site_fract_z
_atom_site_U_iso_or_equiv
_atom_site_adp_type
_atom_site_occupancy
_atom_site_symmetry_multiplicity
_atom_site_calc_flag
_atom_site_refinement_flags
_atom_site_disorder_assembly
_atom_site_disorder_group
Br1 Br 0.39207(9) 0.62151(4) 1.20022(8) 0.0535(3) Uani 1 1 d . A .
F1 F 0.7334(5) 0.6338(2) 1.1887(4) 0.0573(11) Uani 1 1 d . . .
C1 C 0.4870(8) 0.6237(3) 0.9870(8) 0.0358(13) Uani 1 1 d D . .
C2 C 0.6461(8) 0.6298(3) 1.0080(8) 0.0402(15) Uani 1 1 d . A .
C3 C 0.7640(7) 0.6334(3) 0.8765(8) 0.0386(15) Uani 1 1 d . . .
C4' C 0.683(2) 0.6239(11) 0.672(2) 0.044(4) Uani 0.62(3) 1 d PDU A 1
H4A H 0.6298 0.5783 0.6548 0.066 Uiso 0.62(3) 1 calc PR A 1
H4B H 0.7659 0.6269 0.5955 0.066 Uiso 0.62(3) 1 calc PR A 1
H4C H 0.6010 0.6604 0.6352 0.066 Uiso 0.62(3) 1 calc PR A 1
C5' C 0.851(3) 0.7030(9) 0.905(3) 0.060(6) Uani 0.62(3) 1 d PDU A 1
H5A H 0.7759 0.7399 0.8492 0.090 Uiso 0.62(3) 1 calc PR A 1
H5B H 0.9461 0.7023 0.8461 0.090 Uiso 0.62(3) 1 calc PR A 1
H5C H 0.8867 0.7119 1.0382 0.090 Uiso 0.62(3) 1 calc PR A 1
C6' C 0.889(3) 0.5742(10) 0.926(3) 0.058(6) Uani 0.62(3) 1 d PDU A 1
H6A H 0.9416 0.5775 1.0580 0.087 Uiso 0.62(3) 1 calc PR A 1
H6B H 0.9724 0.5780 0.8503 0.087 Uiso 0.62(3) 1 calc PR A 1
H6C H 0.8334 0.5293 0.9030 0.087 Uiso 0.62(3) 1 calc PR A 1
C4" C 0.678(4) 0.6482(15) 0.679(4) 0.030(6) Uani 0.38(3) 1 d PDU A 2
H4D H 0.5995 0.6111 0.6352 0.046 Uiso 0.38(3) 1 calc PR A 2
H4E H 0.7590 0.6503 0.5991 0.046 Uiso 0.38(3) 1 calc PR A 2
H4F H 0.6208 0.6927 0.6739 0.046 Uiso 0.38(3) 1 calc PR A 2
C5" C 0.890(4) 0.6913(15) 0.943(4) 0.041(7) Uani 0.38(3) 1 d PDU A 2
H5D H 0.8347 0.7365 0.9300 0.062 Uiso 0.38(3) 1 calc PR A 2
H5E H 0.9740 0.6907 0.8673 0.062 Uiso 0.38(3) 1 calc PR A 2
H5F H 0.9409 0.6835 1.0733 0.062 Uiso 0.38(3) 1 calc PR A 2
C6" C 0.856(5) 0.5646(13) 0.894(5) 0.046(9) Uani 0.38(3) 1 d PDU A 2
H6D H 0.8991 0.5544 1.0250 0.070 Uiso 0.38(3) 1 calc PR A 2
H6E H 0.9471 0.5678 0.8282 0.070 Uiso 0.38(3) 1 calc PR A 2
H6F H 0.7820 0.5273 0.8390 0.070 Uiso 0.38(3) 1 calc PR A 2
C11' C 0.360(3) 0.6129(9) 0.814(2) 0.039(8) Uani 0.62(3) 1 d PDU A 1
C12' C 0.274(2) 0.6666(9) 0.711(2) 0.039(4) Uani 0.62(3) 1 d PDU A 1
H12' H 0.2947 0.7129 0.7547 0.047 Uiso 0.62(3) 1 calc PR A 1
C13' C 0.1631(18) 0.6567(11) 0.5515(19) 0.042(4) Uani 0.62(3) 1 d PDU A 1
H13' H 0.1086 0.6949 0.4844 0.051 Uiso 0.62(3) 1 calc PR A 1
C14' C 0.1312(15) 0.5899(11) 0.4893(17) 0.038(4) Uani 0.62(3) 1 d PDU A 1
H14' H 0.0512 0.5815 0.3800 0.046 Uiso 0.62(3) 1 calc PR A 1
C15' C 0.215(2) 0.5343(10) 0.5854(19) 0.044(4) Uani 0.62(3) 1 d PDU A 1
H15' H 0.1957 0.4882 0.5404 0.052 Uiso 0.62(3) 1 calc PR A 1
C16' C 0.328(2) 0.5470(9) 0.747(2) 0.031(4) Uani 0.62(3) 1 d PDU A 1
H16' H 0.3841 0.5090 0.8135 0.037 Uiso 0.62(3) 1 calc PR A 1
C11" C 0.373(3) 0.6211(12) 0.807(3) 0.021(9) Uani 0.38(3) 1 d PDU A 2
C12" C 0.309(3) 0.6843(13) 0.733(3) 0.027(6) Uani 0.38(3) 1 d PDU A 2
H12" H 0.3497 0.7266 0.7906 0.033 Uiso 0.38(3) 1 calc PR A 2
C13" C 0.188(3) 0.6852(16) 0.581(3) 0.055(8) Uani 0.38(3) 1 d PDU A 2
H13" H 0.1413 0.7279 0.5318 0.066 Uiso 0.38(3) 1 calc PR A 2
C14" C 0.133(3) 0.6234(18) 0.498(3) 0.035(6) Uani 0.38(3) 1 d PDU A 2
H14" H 0.0530 0.6249 0.3862 0.042 Uiso 0.38(3) 1 calc PR A 2
C15" C 0.188(3) 0.5597(16) 0.567(3) 0.043(8) Uani 0.38(3) 1 d PDU A 2
H15" H 0.1471 0.5176 0.5089 0.052 Uiso 0.38(3) 1 calc PR A 2
C16" C 0.308(4) 0.5607(14) 0.729(4) 0.049(12) Uani 0.38(3) 1 d PDU A 2
H16" H 0.3460 0.5179 0.7866 0.059 Uiso 0.38(3) 1 calc PR A 2

loop_
_atom_site_aniso_label
_atom_site_aniso_U_11
_atom_site_aniso_U_22
_atom_site_aniso_U_33
_atom_site_aniso_U_23
_atom_site_aniso_U_13
_atom_site_aniso_U_12
Br1 0.0572(5) 0.0792(6) 0.0291(4) -0.0019(3) 0.0209(3) -0.0024(4)
F1 0.050(2) 0.099(3) 0.0200(17) -0.0071(18) 0.0008(15) -0.015(2)
C1 0.046(4) 0.041(3) 0.024(3) -0.001(3) 0.015(2) 0.001(3)
C2 0.047(4) 0.049(4) 0.024(3) -0.003(3) 0.006(3) -0.010(3)
C3 0.034(3) 0.049(4) 0.033(3) 0.000(3) 0.009(3) -0.005(3)
C4' 0.049(7) 0.060(9) 0.030(6) -0.004(7) 0.024(5) -0.003(7)
C5' 0.060(9) 0.069(9) 0.054(9) 0.000(7) 0.017(7) -0.010(7)
C6' 0.056(9) 0.073(9) 0.049(9) -0.005(7) 0.019(7) -0.003(7)
C4" 0.036(9) 0.033(10) 0.028(8) -0.010(8) 0.020(6) 0.006(8)
C5" 0.038(10) 0.054(11) 0.039(10) 0.001(7) 0.027(8) -0.007(8)
C6" 0.045(12) 0.050(11) 0.045(11) -0.014(8) 0.012(8) -0.007(8)
C11' 0.042(10) 0.046(10) 0.031(9) 0.013(6) 0.011(6) 0.002(6)
C12' 0.039(7) 0.039(7) 0.041(7) -0.004(5) 0.010(5) -0.005(6)
C13' 0.038(7) 0.046(9) 0.042(7) 0.006(6) 0.006(5) 0.014(6)
C14' 0.037(6) 0.041(9) 0.034(6) 0.007(6) 0.000(4) 0.007(6)
C15' 0.050(7) 0.045(7) 0.037(6) -0.007(5) 0.014(5) -0.003(6)
C16' 0.031(7) 0.039(7) 0.022(6) 0.002(5) 0.001(4) 0.002(5)
C11" 0.017(10) 0.024(11) 0.024(11) -0.003(7) 0.009(7) -0.001(7)
C12" 0.026(9) 0.031(9) 0.026(8) 0.005(6) 0.007(6) -0.006(7)
C13" 0.052(11) 0.057(11) 0.058(11) 0.010(8) 0.018(8) 0.003(8)
C14" 0.034(8) 0.034(11) 0.035(8) -0.001(8) 0.005(6) 0.000(8)
C15" 0.043(10) 0.045(11) 0.045(10) -0.005(8) 0.018(8) -0.002(8)
C16" 0.050(14) 0.052(14) 0.046(14) 0.003(8) 0.010(8) 0.005(8)

loop_
_atom_type_symbol
_atom_type_description
_atom_type_scat_dispersion_real
_atom_type_scat_dispersion_imag
_atom_type_scat_source
C C 0.0033 0.0016 'International Tables Vol C Tables 4.2.6.8 and 6.1.1.4'
H H 0.0000 0.0000 'International Tables Vol C Tables 4.2.6.8 and 6.1.1.4'
F F 0.0171 0.0103 'International Tables Vol C Tables 4.2.6.8 and 6.1.1.4'
Br Br -0.2901 2.4595 'International Tables Vol C Tables 4.2.6.8 and 6.1.1.4'

loop_
_geom_angle_atom_site_label_1
_geom_angle_atom_site_label_2
_geom_angle_atom_site_label_3
_geom_angle
C2 C1 C11" 124.6(15)
C2 C1 C11' 129.7(11)
C2 C1 Br1 119.2(4)
C11" C1 Br1 116.2(15)
C11' C1 Br1 110.9(11)
C1 C2 F1 116.3(5)
C1 C2 C3 134.7(5)
F1 C2 C3 109.0(5)
C4" C3 C2 112.3(14)
C2 C3 C5' 107.8(9)
C4" C3 C6" 112.2(16)
C2 C3 C6" 106.9(16)
C2 C3 C4' 113.9(9)
C5' C3 C4' 110.2(10)
C2 C3 C6' 108.2(10)
C5' C3 C6' 109.7(12)
C4' C3 C6' 106.9(11)
C4" C3 C5" 109.1(15)
C2 C3 C5" 108.7(11)
C6" C3 C5" 107.5(17)
C3 C4' H4A 109.5
C3 C4' H4B 109.5
C3 C4' H4C 109.5
C3 C5' H5A 109.5
C3 C5' H5B 109.5
C3 C5' H5C 109.5
C3 C6' H6A 109.5
C3 C6' H6B 109.5
C3 C6' H6C 109.5
C3 C4" H4D 109.5
C3 C4" H4E 109.5
H4D C4" H4E 109.5
C3 C4" H4F 109.5
H4D C4" H4F 109.5
H4E C4" H4F 109.5
C3 C5" H5D 109.5
C3 C5" H5E 109.5
H5D C5" H5E 109.5
C3 C5" H5F 109.5
H5D C5" H5F 109.5
H5E C5" H5F 109.5
C3 C6" H6D 109.5
C3 C6" H6E 109.5
H6D C6" H6E 109.5
C3 C6" H6F 109.5
H6D C6" H6F 109.5
H6E C6" H6F 109.5
C16' C11' C12' 116.5(11)
C16' C11' C1 119.5(12)
C12' C11' C1 124.0(12)
C13' C12' C11' 123.7(13)
C13' C12' H12' 118.1
C11' C12' H12' 118.1
C12' C13' C14' 118.3(11)
C12' C13' H13' 120.9
C14' C13' H13' 120.9
C13' C14' C15' 120.4(10)
C13' C14' H14' 119.8
C15' C14' H14' 119.8
C16' C15' C14' 119.1(13)
C16' C15' H15' 120.4
C14' C15' H15' 120.4
C11' C16' C15' 121.9(15)
C11' C16' H16' 119.1
C15' C16' H16' 119.1
C16" C11" C12" 119.7(15)
C16" C11" C1 122.6(18)
C12" C11" C1 116.7(16)
C13" C12" C11" 119.9(18)
C13" C12" H12" 120.1
C11" C12" H12" 120.1
C12" C13" C14" 119.0(18)
C12" C13" H13" 120.5
C14" C13" H13" 120.5
C13" C14" C15" 123.5(16)
C13" C14" H14" 118.3
C15" C14" H14" 118.2
C14" C15" C16" 115.8(18)
C14" C15" H15" 122.1
C16" C15" H15" 122.1
C11" C16" C15" 121.8(19)
C11" C16" H16" 119.1
C15" C16" H16" 119.1

loop_
_geom_bond_atom_site_label_1
_geom_bond_atom_site_label_2
_geom_bond_distance
Br1 C1 1.896(6)
F1 C2 1.384(6)
C1 C2 1.313(9)
C1 C11" 1.471(13)
C1 C11' 1.494(12)
C2 C3 1.516(8)
C3 C4" 1.51(3)
C3 C5' 1.519(18)
C3 C6" 1.52(3)
C3 C4' 1.530(17)
C3 C6' 1.541(19)
C3 C5" 1.54(2)
C4' H4A 0.9800
C4' H4B 0.9800
C4' H4C 0.9800
C5' H5A 0.9800
C5' H5B 0.9800
C5' H5C 0.9800
C6' H6A 0.9800
C6' H6B 0.9800
C6' H6C 0.9800
C4" H4D 0.9800
C4" H4E 0.9800
C4" H4F 0.9800
C5" H5D 0.9800
C5" H5E 0.9800
C5" H5F 0.9800
C6" H6D 0.9800
C6" H6E 0.9800
C6" H6F 0.9800
C11' C16' 1.367(14)
C11' C12' 1.397(13)
C12' C13' 1.354(16)
C12' H12' 0.9500
C13' C14' 1.373(18)
C13' H13' 0.9500
C14' C15' 1.392(16)
C14' H14' 0.9500
C15' C16' 1.381(14)
C15' H15' 0.9500
C16' H16' 0.9500
C11" C16" 1.358(17)
C11" C12" 1.392(16)
C12" C13" 1.35(2)
C12" H12" 0.9500
C13" C14" 1.37(2)
C13" H13" 0.9500
C14" C15" 1.37(2)
C14" H14" 0.9500
C15" C16" 1.392(18)
C15" H15" 0.9500
C16" H16" 0.9500

loop_
_geom_torsion_atom_site_label_1
_geom_torsion_atom_site_label_2
_geom_torsion_atom_site_label_3
_geom_torsion_atom_site_label_4
_geom_torsion
C11" C1 C2 F1 177.8(12)
C11' C1 C2 F1 -174.8(10)
Br1 C1 C2 F1 0.4(8)
C11" C1 C2 C3 -2.6(15)
C11' C1 C2 C3 4.8(15)
Br1 C1 C2 C3 180.0(5)
C1 C2 C3 C4" 15.4(15)
F1 C2 C3 C4" -165.1(12)
C1 C2 C3 C5' 118.6(12)
F1 C2 C3 C5' -61.8(11)
C1 C2 C3 C6" -108.1(16)
F1 C2 C3 C6" 71.5(14)
C1 C2 C3 C4' -4.0(13)
F1 C2 C3 C4' 175.6(10)
C1 C2 C3 C6' -122.8(12)
F1 C2 C3 C6' 56.8(11)
C1 C2 C3 C5" 136.2(15)
F1 C2 C3 C5" -44.2(15)
C2 C1 C11' C16' 84(2)
Br1 C1 C11' C16' -91.2(18)
C2 C1 C11' C12' -93.6(18)
Br1 C1 C11' C12' 90.9(17)
C16' C11' C12' C13' 0.0(17)
C1 C11' C12' C13' 178(2)
C11' C12' C13' C14' 1.0(15)
C12' C13' C14' C15' -2(2)
C13' C14' C15' C16' 2(2)
C12' C11' C16' C15' 0(3)
C1 C11' C16' C15' -178.1(19)
C14' C15' C16' C11' -1(3)
C2 C1 C11" C16" 100(3)
Br1 C1 C11" C16" -82(3)
C2 C1 C11" C12" -91(2)
Br1 C1 C11" C12" 86(2)
C16" C11" C12" C13" -3(2)
C1 C11" C12" C13" -172(3)
C11" C12" C13" C14" -2(2)
C12" C13" C14" C15" 4(4)
C13" C14" C15" C16" -1(4)
C12" C11" C16" C15" 6(4)
C1 C11" C16" C15" 174(3)
C14" C15" C16" C11" -3(5)
